data_2227214
loop_
_publ_author_name
'Silong, Sidik'
'Ab. Rahman, Mohamad Zaki'
'Hj Ahmad, Mansor'
'Kwong, Huey Chong'
'Ng, Seik Weng'

_publ_section_title
;
 3,5-Bis(4-hydroxyphenyl)-4<i>H</i>-1,2,4-triazol-4-amine monohydrate
;
_journal_coeditor_code BT5326
_journal_issue 9
_journal_name_full 'Acta Crystallographica Section E'
_journal_page_first o2469
_journal_paper_doi 10.1107/S1600536810032915
_journal_volume 66
_journal_year 2010
_chemical_formula_iupac 'C14 H12 N4 O2, H2 O'
_chemical_formula_moiety 'C14 H12 N4 O2, H2 O'
_chemical_formula_sum 'C14 H14 N4 O3'
_chemical_formula_weight 286.29
_chemical_name_systematic
;
3,5-Bis(4-hydroxyphenyl)-4<i>H</i>-1,2,4-triazol-4-amine monohydrate
;
_space_group_IT_number 29
_symmetry_cell_setting orthorhombic
_symmetry_space_group_name_Hall 'P 2c -2ac'
_symmetry_space_group_name_H-M 'P c a 21'
_atom_sites_solution_hydrogens geom
_atom_sites_solution_primary direct
_atom_sites_solution_secondary difmap
_audit_creation_method SHELXL-97
_cell_angle_alpha 90.00
_cell_angle_beta 90.00
_cell_angle_gamma 90.00
_cell_formula_units_Z 4
_cell_length_a 10.6659(5)
_cell_length_b 15.9790(8)
_cell_length_c 7.4632(4)
_cell_measurement_reflns_used 1690
_cell_measurement_temperature 100(2)
_cell_measurement_theta_max 70.4
_cell_measurement_theta_min 4.1
_cell_volume 1271.96(11)
_computing_cell_refinement 'CrysAlis Pro (Oxford Diffraction, 2010)'
_computing_data_collection 'CrysAlis Pro (Oxford Diffraction, 2010)'
_computing_data_reduction 'CrysAlis Pro (Oxford Diffraction, 2010)'
_computing_molecular_graphics 'X-SEED (Barbour, 2001)'
_computing_publication_material 'publCIF (Westrip, 2010)'
_computing_structure_refinement 'SHELXL97 (Sheldrick, 2008)'
_computing_structure_solution 'SHELXS97 (Sheldrick, 2008)'
_diffrn_ambient_temperature 100(2)
_diffrn_detector_area_resol_mean 16.1952
_diffrn_measured_fraction_theta_full 0.973
_diffrn_measured_fraction_theta_max 0.973
_diffrn_measurement_device_type 'Oxford Diffraction Gemini E'
_diffrn_measurement_method '\w scans'
_diffrn_radiation_monochromator graphite
_diffrn_radiation_source 'fine-focus sealed tube'
_diffrn_radiation_type CuK\a
_diffrn_radiation_wavelength 1.54178
_diffrn_reflns_av_R_equivalents 0.0192
_diffrn_reflns_av_sigmaI/netI 0.0192
_diffrn_reflns_limit_h_max 12
_diffrn_reflns_limit_h_min -11
_diffrn_reflns_limit_k_max 19
_diffrn_reflns_limit_k_min -14
_diffrn_reflns_limit_l_max 8
_diffrn_reflns_limit_l_min -9
_diffrn_reflns_number 2460
_diffrn_reflns_theta_full 69.99
_diffrn_reflns_theta_max 69.99
_diffrn_reflns_theta_min 4.99
_diffrn_standards_decay_% 0
_diffrn_standards_interval_count 0
_diffrn_standards_interval_time 0
_diffrn_standards_number 0
_exptl_absorpt_coefficient_mu 0.903
_exptl_absorpt_correction_T_max 0.9562
_exptl_absorpt_correction_T_min 0.7734
_exptl_absorpt_correction_type multi-scan
_exptl_absorpt_process_details '(CrysAlis Pro; Oxford Diffraction, 2010)'
_exptl_crystal_colour Yellow
_exptl_crystal_density_diffrn 1.495
_exptl_crystal_density_method 'not measured'
_exptl_crystal_description Prism
_exptl_crystal_F_000 600
_exptl_crystal_size_max 0.30
_exptl_crystal_size_mid 0.10
_exptl_crystal_size_min 0.05
_refine_diff_density_max 0.230
_refine_diff_density_min -0.242
_refine_ls_extinction_coef 0.0033(6)
_refine_ls_extinction_expression Fc^*^=kFc[1+0.001xFc^2^\l^3^/sin(2\q)]^-1/4^
_refine_ls_extinction_method 'SHELXL97 (Sheldrick, 2008)'
_refine_ls_goodness_of_fit_ref 1.047
_refine_ls_hydrogen_treatment mixed
_refine_ls_matrix_type full
_refine_ls_number_parameters 215
_refine_ls_number_reflns 1275
_refine_ls_number_restraints 8
_refine_ls_restrained_S_all 1.044
_refine_ls_R_factor_all 0.0379
_refine_ls_R_factor_gt 0.0343
_refine_ls_shift/su_max 0.001
_refine_ls_shift/su_mean 0.001
_refine_ls_structure_factor_coef Fsqd
_refine_ls_weighting_details 'calc w=1/[\s^2^(Fo^2^)+(0.0762P)^2^+0.0334P] where P=(Fo^2^+2Fc^2^)/3'
_refine_ls_weighting_scheme calc
_refine_ls_wR_factor_gt 0.0931
_refine_ls_wR_factor_ref 0.0965
_reflns_number_gt 1172
_reflns_number_total 1275
_reflns_threshold_expression I>2\s(I)
_cod_data_source_file bt5326.cif
_cod_data_source_block I
_cod_database_code 2227214
_cod_database_fobs_code 2227214

loop_
_symmetry_equiv_pos_as_xyz
'x, y, z'
'-x, -y, z+1/2'
'-x+1/2, y, z+1/2'
'x+1/2, -y, z'

loop_
_atom_site_type_symbol
_atom_site_label
_atom_site_fract_x
_atom_site_fract_y
_atom_site_fract_z
_atom_site_U_iso_or_equiv
_atom_site_adp_type
_atom_site_calc_flag
_atom_site_refinement_flags
_atom_site_occupancy
_atom_site_disorder_assembly
_atom_site_disorder_group
O O1 1.05710(16) 1.15554(10) 0.5001(3) 0.0257(5) Uani d D 1 . .
O O2 1.07428(16) 0.33922(9) 0.5626(3) 0.0252(4) Uani d D 1 . .
O O1W 0.8047(2) 0.76244(13) 0.3567(3) 0.0375(5) Uani d D 1 . .
C C1 1.0874(2) 1.07317(13) 0.5123(3) 0.0175(5) Uani d . 1 . .
C C2 1.0093(2) 1.01053(14) 0.4426(3) 0.0184(5) Uani d . 1 . .
H H2 0.9335 1.0254 0.3839 0.022 Uiso calc R 1 . .
C C3 1.0424(2) 0.92705(14) 0.4592(3) 0.0175(5) Uani d . 1 . .
H H3 0.9886 0.8848 0.4135 0.021 Uiso calc R 1 . .
C C4 1.1546(2) 0.90481(12) 0.5428(3) 0.0157(5) Uani d . 1 . .
C C5 1.2323(2) 0.96757(13) 0.6105(3) 0.0166(5) Uani d . 1 . .
H H5 1.3087 0.9528 0.6676 0.020 Uiso calc R 1 . .
C C6 1.1993(2) 1.05105(13) 0.5954(4) 0.0173(5) Uani d . 1 . .
H H6 1.2531 1.0932 0.6418 0.021 Uiso calc R 1 . .
C C7 1.19711(19) 0.81723(13) 0.5495(4) 0.0165(5) Uani d . 1 . .
C C8 1.20070(19) 0.68071(13) 0.5660(3) 0.0154(5) Uani d . 1 . .
C C9 1.1602(2) 0.59292(12) 0.5747(3) 0.0156(5) Uani d . 1 . .
C C10 1.0488(2) 0.56628(14) 0.4941(3) 0.0166(5) Uani d . 1 . .
H H10 0.9928 0.6063 0.4444 0.020 Uiso calc R 1 . .
C C11 1.0195(2) 0.48188(13) 0.4864(3) 0.0177(5) Uani d . 1 . .
H H11A 0.9448 0.4640 0.4288 0.021 Uiso calc R 1 . .
C C12 1.0998(2) 0.42316(13) 0.5633(4) 0.0176(5) Uani d . 1 . .
C C13 1.2108(2) 0.44890(13) 0.6442(3) 0.0187(5) Uani d . 1 . .
H H13 1.2658 0.4089 0.6960 0.022 Uiso calc R 1 . .
C C14 1.2406(2) 0.53350(13) 0.6487(3) 0.0165(5) Uani d . 1 . .
H H14 1.3167 0.5511 0.7029 0.020 Uiso calc R 1 . .
N N1 0.9975(2) 0.74477(11) 0.6363(4) 0.0212(5) Uani d D 1 . .
N N2 1.1228(2) 0.74854(9) 0.5740(3) 0.0161(5) Uani d . 1 . .
N N3 1.31389(18) 0.79302(10) 0.5291(3) 0.0185(5) Uani d . 1 . .
N N4 1.31642(18) 0.70604(10) 0.5380(3) 0.0188(5) Uani d . 1 . .
H H1O 0.9790(11) 1.161(2) 0.508(5) 0.042(10) Uiso d D 1 . .
H H2O 0.9976(14) 0.331(3) 0.542(7) 0.082(16) Uiso d D 1 . .
H H11 0.827(3) 0.7358(19) 0.264(3) 0.053(12) Uiso d D 1 . .
H H12 0.7286(15) 0.7500(18) 0.376(6) 0.072(17) Uiso d D 1 . .
H H1N 0.945(3) 0.7523(17) 0.549(4) 0.046(11) Uiso d D 1 . .
H H2N 0.987(4) 0.7803(18) 0.722(4) 0.055(11) Uiso d D 1 . .

loop_
_atom_site_aniso_label
_atom_site_aniso_U_11
_atom_site_aniso_U_22
_atom_site_aniso_U_33
_atom_site_aniso_U_12
_atom_site_aniso_U_13
_atom_site_aniso_U_23
O1 0.0173(8) 0.0142(7) 0.0455(13) 0.0051(6) 0.0026(8) 0.0015(8)
O2 0.0207(8) 0.0137(7) 0.0412(12) -0.0040(6) -0.0055(9) 0.0015(8)
O1W 0.0296(11) 0.0460(11) 0.0368(13) -0.0008(9) 0.0020(9) -0.0085(11)
C1 0.0144(11) 0.0154(10) 0.0226(14) 0.0001(8) 0.0072(10) 0.0021(9)
C2 0.0144(10) 0.0202(11) 0.0207(13) 0.0038(8) -0.0007(9) 0.0006(10)
C3 0.0147(11) 0.0166(10) 0.0212(13) -0.0018(8) 0.0015(9) -0.0003(9)
C4 0.0166(10) 0.0124(10) 0.0181(11) 0.0013(8) 0.0030(10) -0.0009(9)
C5 0.0129(10) 0.0187(10) 0.0182(12) -0.0002(8) 0.0013(9) 0.0012(9)
C6 0.0147(10) 0.0144(10) 0.0229(14) -0.0039(8) 0.0033(9) -0.0023(10)
C7 0.0154(10) 0.0154(10) 0.0186(13) -0.0014(8) 0.0011(10) -0.0010(10)
C8 0.0149(10) 0.0148(10) 0.0164(12) 0.0001(8) 0.0006(10) 0.0001(10)
C9 0.0157(10) 0.0133(10) 0.0177(12) -0.0008(8) 0.0025(10) -0.0002(9)
C10 0.0136(11) 0.0170(10) 0.0192(13) 0.0021(8) 0.0014(9) 0.0010(9)
C11 0.0159(10) 0.0185(12) 0.0187(12) -0.0021(8) 0.0010(10) -0.0004(10)
C12 0.0158(11) 0.0142(9) 0.0229(12) -0.0018(8) 0.0026(10) -0.0037(10)
C13 0.0168(11) 0.0166(11) 0.0225(14) 0.0019(8) 0.0006(10) 0.0038(9)
C14 0.0114(9) 0.0197(9) 0.0184(13) -0.0007(9) 0.0004(9) -0.0018(9)
N1 0.0135(11) 0.0214(10) 0.0288(12) -0.0006(7) 0.0036(10) -0.0013(9)
N2 0.0129(9) 0.0121(9) 0.0234(11) -0.0013(6) 0.0015(9) 0.0002(7)
N3 0.0144(9) 0.0118(9) 0.0294(13) -0.0011(6) -0.0004(8) 0.0010(9)
N4 0.0148(9) 0.0108(9) 0.0307(13) -0.0007(6) 0.0001(9) -0.0008(9)

loop_
_atom_type_symbol
_atom_type_description
_atom_type_scat_dispersion_real
_atom_type_scat_dispersion_imag
_atom_type_scat_source
C C 0.0181 0.0000 'International Tables Vol C Tables 4.2.6.8 and 6.1.1.4'
H H 0.0000 0.0000 'International Tables Vol C Tables 4.2.6.8 and 6.1.1.4'
N N 0.0311 0.0000 'International Tables Vol C Tables 4.2.6.8 and 6.1.1.4'
O O 0.0492 0.0000 'International Tables Vol C Tables 4.2.6.8 and 6.1.1.4'

loop_
_geom_angle_atom_site_label_1
_geom_angle_atom_site_label_2
_geom_angle_atom_site_label_3
_geom_angle_site_symmetry_1
_geom_angle_site_symmetry_3
_geom_angle
_geom_angle_publ_flag
C1 O1 H1O . . 109(2) ?
C12 O2 H2O . . 110(3) ?
H11 O1W H12 . . 106.8(17) ?
O1 C1 C6 . . 118.7(2) ?
O1 C1 C2 . . 121.7(2) ?
C6 C1 C2 . . 119.60(19) ?
C3 C2 C1 . . 120.2(2) ?
C3 C2 H2 . . 119.9 ?
C1 C2 H2 . . 119.9 ?
C2 C3 C4 . . 120.2(2) ?
C2 C3 H3 . . 119.9 ?
C4 C3 H3 . . 119.9 ?
C3 C4 C5 . . 119.21(19) ?
C3 C4 C7 . . 121.4(2) ?
C5 C4 C7 . . 119.2(2) ?
C6 C5 C4 . . 120.8(2) ?
C6 C5 H5 . . 119.6 ?
C4 C5 H5 . . 119.6 ?
C5 C6 C1 . . 119.9(2) ?
C5 C6 H6 . . 120.0 ?
C1 C6 H6 . . 120.0 ?
N3 C7 N2 . . 109.22(19) ?
N3 C7 C4 . . 124.7(2) ?
N2 C7 C4 . . 126.12(19) ?
N4 C8 N2 . . 109.47(19) ?
N4 C8 C9 . . 125.19(19) ?
N2 C8 C9 . . 125.21(19) ?
C14 C9 C10 . . 119.06(19) ?
C14 C9 C8 . . 119.2(2) ?
C10 C9 C8 . . 121.4(2) ?
C11 C10 C9 . . 120.4(2) ?
C11 C10 H10 . . 119.8 ?
C9 C10 H10 . . 119.8 ?
C10 C11 C12 . . 120.0(2) ?
C10 C11 H11A . . 120.0 ?
C12 C11 H11A . . 120.0 ?
O2 C12 C13 . . 117.4(2) ?
O2 C12 C11 . . 122.4(2) ?
C13 C12 C11 . . 120.15(19) ?
C14 C13 C12 . . 119.5(2) ?
C14 C13 H13 . . 120.2 ?
C12 C13 H13 . . 120.2 ?
C13 C14 C9 . . 120.9(2) ?
C13 C14 H14 . . 119.6 ?
C9 C14 H14 . . 119.6 ?
N2 N1 H1N . . 111(3) ?
N2 N1 H2N . . 110(3) ?
H1N N1 H2N . . 112(3) ?
C7 N2 C8 . . 106.2(2) ?
C7 N2 N1 . . 128.73(17) ?
C8 N2 N1 . . 123.65(17) ?
C7 N3 N4 . . 107.88(16) ?
C8 N4 N3 . . 107.25(16) ?

loop_
_geom_bond_atom_site_label_1
_geom_bond_atom_site_label_2
_geom_bond_site_symmetry_2
_geom_bond_distance
_geom_bond_publ_flag
O1 C1 . 1.359(3) ?
O1 H1O . 0.84(3) ?
O2 C12 . 1.369(2) ?
O2 H2O . 0.84(3) ?
O1w H11 . 0.85(3) ?
O1w H12 . 0.85(3) ?
C1 C6 . 1.391(3) ?
C1 C2 . 1.402(3) ?
C2 C3 . 1.386(3) ?
C2 H2 . 0.9500 ?
C3 C4 . 1.395(3) ?
C3 H3 . 0.9500 ?
C4 C5 . 1.396(3) ?
C4 C7 . 1.472(3) ?
C5 C6 . 1.384(3) ?
C5 H5 . 0.9500 ?
C6 H6 . 0.9500 ?
C7 N3 . 1.313(3) ?
C7 N2 . 1.366(3) ?
C8 N4 . 1.316(3) ?
C8 N2 . 1.367(3) ?
C8 C9 . 1.469(3) ?
C9 C14 . 1.393(3) ?
C9 C10 . 1.399(3) ?
C10 C11 . 1.385(3) ?
C10 H10 . 0.9500 ?
C11 C12 . 1.393(3) ?
C11 H11A . 0.9500 ?
C12 C13 . 1.392(3) ?
C13 C14 . 1.389(3) ?
C13 H13 . 0.9500 ?
C14 H14 . 0.9500 ?
N1 N2 . 1.416(3) ?
N1 H1N . 0.87(3) ?
N1 H2N . 0.86(3) ?
N3 N4 . 1.392(3) ?

loop_
_geom_hbond_atom_site_label_D
_geom_hbond_atom_site_label_H
_geom_hbond_atom_site_label_A
_geom_hbond_site_symmetry_A
_geom_hbond_distance_DH
_geom_hbond_distance_HA
_geom_hbond_distance_DA
_geom_hbond_angle_DHA
_geom_hbond_publ_flag
O1 H1o N3 4_475 0.84(3) 1.92(3) 2.730(2) 163(3) yes
O2 H2o N4 4_465 0.84(3) 2.02(3) 2.850(2) 168(4) yes
O1w H11 O2 2_764 0.85(3) 2.19(3) 3.020(3) 166(4) yes
O1w H12 O1 4_475 0.85(3) 2.55(3) 3.137(3) 128(2) no
N1 H1n O1w . 0.87(3) 2.08(3) 2.943(4) 173(4) yes
N1 H2n O1 2_775 0.86(3) 2.36(3) 3.202(4) 164(3) yes

loop_
_geom_torsion_atom_site_label_1
_geom_torsion_atom_site_label_2
_geom_torsion_atom_site_label_3
_geom_torsion_atom_site_label_4
_geom_torsion_site_symmetry_1
_geom_torsion_site_symmetry_2
_geom_torsion_site_symmetry_3
_geom_torsion_site_symmetry_4
_geom_torsion
_geom_torsion_publ_flag
O1 C1 C2 C3 . . . . -179.3(2) ?
C6 C1 C2 C3 . . . . 1.1(4) ?
C1 C2 C3 C4 . . . . -1.0(4) ?
C2 C3 C4 C5 . . . . 0.5(4) ?
C2 C3 C4 C7 . . . . -175.0(2) ?
C3 C4 C5 C6 . . . . 0.0(4) ?
C7 C4 C5 C6 . . . . 175.5(2) ?
C4 C5 C6 C1 . . . . 0.1(4) ?
O1 C1 C6 C5 . . . . 179.7(2) ?
C2 C1 C6 C5 . . . . -0.6(3) ?
C3 C4 C7 N3 . . . . 140.3(3) ?
C5 C4 C7 N3 . . . . -35.2(4) ?
C3 C4 C7 N2 . . . . -38.4(4) ?
C5 C4 C7 N2 . . . . 146.2(3) ?
N4 C8 C9 C14 . . . . 34.9(4) ?
N2 C8 C9 C14 . . . . -149.7(2) ?
N4 C8 C9 C10 . . . . -138.5(3) ?
N2 C8 C9 C10 . . . . 36.9(4) ?
C14 C9 C10 C11 . . . . -0.7(4) ?
C8 C9 C10 C11 . . . . 172.7(2) ?
C9 C10 C11 C12 . . . . 1.7(4) ?
C10 C11 C12 O2 . . . . 178.7(2) ?
C10 C11 C12 C13 . . . . -1.5(4) ?
O2 C12 C13 C14 . . . . -179.8(2) ?
C11 C12 C13 C14 . . . . 0.4(4) ?
C12 C13 C14 C9 . . . . 0.6(4) ?
C10 C9 C14 C13 . . . . -0.4(3) ?
C8 C9 C14 C13 . . . . -174.0(2) ?
N3 C7 N2 C8 . . . . -0.5(3) ?
C4 C7 N2 C8 . . . . 178.4(2) ?
N3 C7 N2 N1 . . . . 166.0(2) ?
C4 C7 N2 N1 . . . . -15.2(4) ?
N4 C8 N2 C7 . . . . -0.1(3) ?
C9 C8 N2 C7 . . . . -176.1(2) ?
N4 C8 N2 N1 . . . . -167.4(2) ?
C9 C8 N2 N1 . . . . 16.6(4) ?
N2 C7 N3 N4 . . . . 0.8(3) ?
C4 C7 N3 N4 . . . . -178.0(2) ?
N2 C8 N4 N3 . . . . 0.5(3) ?
C9 C8 N4 N3 . . . . 176.6(2) ?
C7 N3 N4 C8 . . . . -0.8(2) ?

loop_
_cod_related_entry_id
_cod_related_entry_database
_cod_related_entry_code
1 ChemSpider 30656184
